data_7239618
loop_
_publ_author_name
'Horiuchi, Sachio'
'Ishibashi, Shoji'
'Kobayashi, Kensuke'
'Kumai, Reiji'

_publ_section_title
;
 Coexistence of normal and inverse deuterium isotope effects in a
 phase-transition sequence of organic ferroelectrics
;
_journal_issue 68
_journal_name_full 'RSC Advances'
_journal_page_first 39662
_journal_paper_doi 10.1039/C9RA06489C
_journal_volume 9
_journal_year 2019
_chemical_formula_moiety 'C18 H14 Br2 N2 O4'
_chemical_formula_sum 'C18 H14 Br2 N2 O4'
_chemical_formula_weight 482.13
_space_group_crystal_system triclinic
_space_group_IT_number 2
_space_group_name_Hall '-P 1'
_space_group_name_H-M_alt 'P -1'
_atom_sites_solution_hydrogens geom
_atom_sites_solution_primary direct
_atom_sites_solution_secondary difmap
_audit_update_record
;
2019-10-24 deposited with the CCDC.	2019-11-22 downloaded from the CCDC.
;
_cell_angle_alpha 108.4731(13)
_cell_angle_beta 91.2897(17)
_cell_angle_gamma 98.2241(15)
_cell_formula_units_Z 1
_cell_length_a 4.8779(2)
_cell_length_b 8.1042(3)
_cell_length_c 11.8636(7)
_cell_measurement_reflns_used 2749
_cell_measurement_temperature 360
_cell_measurement_theta_max 67.72
_cell_measurement_theta_min 6.66
_cell_volume 439.09(4)
_computing_cell_refinement PROCESS-AUTO
_computing_data_collection PROCESS-AUTO
_computing_data_reduction PROCESS-AUTO
_computing_molecular_graphics 'CrystalStructure 4.3'
_computing_publication_material 'CrystalStructure 4.3 (Rigaku, 2019)'
_computing_structure_refinement 'SHELXL Version 2018/3 (Sheldrick, 2008)'
_computing_structure_solution 'Il Milione (Burla, et al., 2007)'
_diffrn_ambient_temperature 360
_diffrn_measured_fraction_theta_full 0.541
_diffrn_measured_fraction_theta_max 0.468
_diffrn_measurement_device_type 'IPDSC (Rigaku)'
_diffrn_radiation_type Synchrotron
_diffrn_radiation_wavelength 1.00000
_diffrn_reflns_av_R_equivalents 0.0293
_diffrn_reflns_av_unetI/netI 0.0268
_diffrn_reflns_Laue_measured_fraction_full 0.541
_diffrn_reflns_Laue_measured_fraction_max 0.468
_diffrn_reflns_limit_h_max 4
_diffrn_reflns_limit_h_min -4
_diffrn_reflns_limit_k_max 11
_diffrn_reflns_limit_k_min -8
_diffrn_reflns_limit_l_max 14
_diffrn_reflns_limit_l_min -16
_diffrn_reflns_number 1773
_diffrn_reflns_point_group_measured_fraction_full 0.541
_diffrn_reflns_point_group_measured_fraction_max 0.468
_diffrn_reflns_theta_full 36.870
_diffrn_reflns_theta_max 44.951
_diffrn_reflns_theta_min 7.163
_diffrn_standards_number 0
_exptl_absorpt_coefficient_mu 1.807
_exptl_absorpt_correction_T_max 1.000
_exptl_absorpt_correction_T_min 0.841
_exptl_absorpt_correction_type multi-scan
_exptl_absorpt_process_details 'CrystalClear (Rigaku, ????)'
_exptl_crystal_colour dark_red
_exptl_crystal_density_diffrn 1.823
_exptl_crystal_density_method 'not measured'
_exptl_crystal_description block
_exptl_crystal_F_000 238.00
_exptl_crystal_size_max 0.200
_exptl_crystal_size_mid 0.100
_exptl_crystal_size_min 0.030
_refine_diff_density_max 0.53
_refine_diff_density_min -0.52
_refine_ls_extinction_coef 0.083(5)
_refine_ls_extinction_method SHELXL
_refine_ls_goodness_of_fit_ref 1.079
_refine_ls_hydrogen_treatment constr
_refine_ls_number_parameters 120
_refine_ls_number_reflns 1210
_refine_ls_number_restraints 0
_refine_ls_R_factor_all 0.0395
_refine_ls_R_factor_gt 0.0383
_refine_ls_shift/su_max 0.000
_refine_ls_structure_factor_coef Fsqd
_refine_ls_weighting_details 'w = 1/[\s^2^(Fo^2^)+(0.0476P)^2^+0.2932P] where P=(Fo^2^+2Fc^2^)/3'
_refine_ls_weighting_scheme calc
_refine_ls_wR_factor_gt 0.0940
_refine_ls_wR_factor_ref 0.0954
_reflns_Friedel_coverage 0.000
_reflns_number_gt 1141
_reflns_number_total 1210
_reflns_threshold_expression F^2^>2.0\s(F^2^)
_cod_data_source_file c9ra06489c2.cif
_cod_data_source_block H55dmbp-Hba_360K
_cod_database_code 7239618

loop_
_symmetry_equiv_pos_site_id
_symmetry_equiv_pos_as_xyz
1 +X,+Y,+Z
2 -X,-Y,-Z

loop_
_atom_site_label
_atom_site_type_symbol
_atom_site_fract_x
_atom_site_fract_y
_atom_site_fract_z
_atom_site_U_iso_or_equiv
_atom_site_adp_type
_atom_site_occupancy
_atom_site_site_symmetry_order
_atom_site_calc_flag
_atom_site_refinement_flags_posn
_atom_site_refinement_flags_adp
Br1 Br 0.12332(14) 0.82400(5) 0.05630(4) 0.0623(4) Uani 1 1 d . .
O1 O 0.2872(8) 0.6074(3) 0.2137(2) 0.0623(14) Uani 1 1 d . .
H1 H 0.334610 0.546573 0.251975 0.075 Uiso 1 1 calc R U
O2 O 0.4111(8) 0.6537(4) -0.1669(2) 0.0564(14) Uani 1 1 d . .
N1 N 0.2992(8) 0.3755(4) 0.3623(2) 0.0470(15) Uani 1 1 d . .
C1 C 0.3760(10) 0.4313(3) 0.4785(2) 0.0395(17) Uani 1 1 d . .
C2 C 0.0789(11) 0.2512(4) 0.3176(3) 0.0520(19) Uani 1 1 d . .
H2 H 0.030595 0.216430 0.236213 0.062 Uiso 1 1 calc R U
C3 C -0.0815(10) 0.1712(4) 0.3865(3) 0.0441(18) Uani 1 1 d . .
C4 C -0.0054(11) 0.2310(5) 0.5066(3) 0.0537(19) Uani 1 1 d . .
H4 H -0.110555 0.184676 0.557127 0.064 Uiso 1 1 calc R U
C5 C 0.2249(11) 0.3590(4) 0.5539(3) 0.0504(18) Uani 1 1 d . .
H5 H 0.277386 0.395906 0.635019 0.061 Uiso 1 1 calc R U
C6 C -0.3248(13) 0.0291(5) 0.3289(4) 0.066(2) Uani 1 1 d . .
H6A H -0.454327 0.021175 0.387397 0.079 Uiso 1 1 calc R U
H6B H -0.260241 -0.081755 0.296462 0.079 Uiso 1 1 calc R U
H6C H -0.414715 0.057417 0.266125 0.079 Uiso 1 1 calc R U
C7 C 0.3806(10) 0.5613(4) 0.1125(2) 0.0437(18) Uani 1 1 d . .
C8 C 0.3350(10) 0.6403(4) 0.0248(3) 0.0390(17) Uani 1 1 d . .
C9 C 0.4487(10) 0.5855(4) -0.0847(2) 0.0422(18) Uani 1 1 d . .

loop_
_atom_site_aniso_label
_atom_site_aniso_U_11
_atom_site_aniso_U_22
_atom_site_aniso_U_33
_atom_site_aniso_U_23
_atom_site_aniso_U_13
_atom_site_aniso_U_12
Br1 0.0611(10) 0.0538(3) 0.0701(3) 0.0115(2) 0.0003(4) 0.0231(3)
O1 0.083(4) 0.0674(14) 0.0420(10) 0.0181(10) 0.0201(16) 0.0252(19)
O2 0.068(4) 0.0663(15) 0.0481(11) 0.0311(11) 0.0013(16) 0.0249(19)
N1 0.049(4) 0.0575(14) 0.0337(10) 0.0195(10) -0.0062(15) -0.0021(19)
C1 0.047(4) 0.0359(12) 0.0349(11) 0.0110(10) 0.0023(17) 0.0058(19)
C2 0.058(5) 0.0515(16) 0.0411(13) 0.0124(12) -0.0036(19) -0.001(2)
C3 0.041(5) 0.0390(13) 0.0513(15) 0.0128(12) -0.001(2) 0.009(2)
C4 0.056(5) 0.0550(17) 0.0503(15) 0.0223(13) 0.003(2) -0.004(2)
C5 0.061(5) 0.0513(15) 0.0379(12) 0.0174(11) 0.0010(18) -0.002(2)
C6 0.061(6) 0.057(2) 0.071(2) 0.0168(17) -0.014(3) -0.009(3)
C7 0.046(5) 0.0458(14) 0.0360(12) 0.0107(11) 0.0024(18) 0.002(2)
C8 0.034(4) 0.0395(13) 0.0443(13) 0.0132(11) -0.0024(19) 0.0102(19)
C9 0.043(5) 0.0471(15) 0.0361(12) 0.0150(11) -0.0016(17) 0.002(2)

loop_
_atom_type_symbol
_atom_type_description
_atom_type_scat_dispersion_real
_atom_type_scat_dispersion_imag
_atom_type_scat_source
C C 0.0074 0.0035
;
International Tables for Crystallography
(Vol. C, Tables 4.2.6.8 and 6.1.1.4)
;
H H 0.0000 0.0000
;
International Tables for Crystallography
(Vol. C, Table 6.1.1.4)
;
N N 0.0135 0.0070
;
International Tables for Crystallography
(Vol. C, Tables 4.2.6.8 and 6.1.1.4)
;
O O 0.0225 0.0128
;
International Tables for Crystallography
(Vol. C, Tables 4.2.6.8 and 6.1.1.4)
;
Br Br -2.1210 0.5893
;
International Tables for Crystallography
(Vol. C, Tables 4.2.6.8 and 6.1.1.4)
;

loop_
_geom_angle_atom_site_label_1
_geom_angle_atom_site_label_2
_geom_angle_atom_site_label_3
_geom_angle
_geom_angle_site_symmetry_3
C7 O1 H1 109.5 .
C1 N1 C2 120.9(2) .
N1 C1 C5 119.6(3) .
N1 C1 C1 117.9(3) 2_666
C5 C1 C1 122.5(3) 2_666
N1 C2 C3 123.1(3) .
N1 C2 H2 118.4 .
C3 C2 H2 118.4 .
C4 C3 C2 116.0(3) .
C4 C3 C6 124.0(3) .
C2 C3 C6 120.0(3) .
C3 C4 C5 121.3(3) .
C3 C4 H4 119.3 .
C5 C4 H4 119.3 .
C4 C5 C1 119.0(3) .
C4 C5 H5 120.5 .
C1 C5 H5 120.5 .
C3 C6 H6A 109.5 .
C3 C6 H6B 109.5 .
H6A C6 H6B 109.5 .
C3 C6 H6C 109.5 .
H6A C6 H6C 109.5 .
H6B C6 H6C 109.5 .
O1 C7 C8 123.5(4) .
O1 C7 C9 117.6(3) 2_665
C8 C7 C9 118.8(3) 2_665
C9 C8 C7 120.7(4) .
C9 C8 Br1 119.2(3) .
C7 C8 Br1 120.1(2) .
O2 C9 C8 122.6(4) .
O2 C9 C7 117.0(3) 2_665
C8 C9 C7 120.4(3) 2_665

loop_
_geom_bond_atom_site_label_1
_geom_bond_atom_site_label_2
_geom_bond_distance
_geom_bond_site_symmetry_2
Br1 C8 1.878(5) .
O1 C7 1.256(3) .
O1 H1 0.8200 .
O2 C9 1.286(5) .
N1 C1 1.333(4) .
N1 C2 1.333(5) .
C1 C5 1.388(4) .
C1 C1 1.480(6) 2_666
C2 C3 1.385(4) .
C2 H2 0.9300 .
C3 C4 1.375(5) .
C3 C6 1.509(5) .
C4 C5 1.387(5) .
C4 H4 0.9300 .
C5 H5 0.9300 .
C6 H6A 0.9600 .
C6 H6B 0.9600 .
C6 H6C 0.9600 .
C7 C8 1.412(6) .
C7 C9 1.505(7) 2_665
C8 C9 1.389(4) .

loop_
_geom_torsion_atom_site_label_1
_geom_torsion_atom_site_label_2
_geom_torsion_atom_site_label_3
_geom_torsion_atom_site_label_4
_geom_torsion
_geom_torsion_site_symmetry_1
_geom_torsion_site_symmetry_4
C2 N1 C1 C5 0.0(7) . .
C2 N1 C1 C1 179.5(5) . 2_666
C1 N1 C2 C3 -0.6(8) . .
N1 C2 C3 C4 1.7(8) . .
N1 C2 C3 C6 -178.9(5) . .
C2 C3 C4 C5 -2.3(8) . .
C6 C3 C4 C5 178.3(5) . .
C3 C4 C5 C1 1.9(8) . .
N1 C1 C5 C4 -0.7(8) . .
C1 C1 C5 C4 179.9(6) 2_666 .
O1 C7 C8 C9 178.8(4) . .
C9 C7 C8 C9 -0.9(6) 2_665 .
O1 C7 C8 Br1 -0.3(5) . .
C9 C7 C8 Br1 -180.0(2) 2_665 .
C7 C8 C9 O2 179.8(3) . .
Br1 C8 C9 O2 -1.2(5) . .
C7 C8 C9 C7 0.9(6) . 2_665
Br1 C8 C9 C7 180.0(2) . 2_665
